data_7038950
loop_
_publ_author_name
'Bera, Sachinath'
'Maity, Suvendu'
'Weyherm\"uller, Thomas'
'Ghosh, Prasanta'

_publ_section_title
;
 Radical non-radical states of the [Ru(PIQ)] core in complexes (PIQ =
 9,10-phenanthreneiminoquinone).
;
_journal_issue 19
_journal_name_full 'Dalton transactions (Cambridge, England : 2003)'
_journal_page_first 8236
_journal_page_last 8247
_journal_paper_doi 10.1039/c6dt00091f
_journal_volume 45
_journal_year 2016
_chemical_compound_source 'dichloromethane, toluene'
_chemical_formula_sum 'C50 H39 Cl2 N O P2 Ru'
_chemical_formula_weight 903.73
_chemical_name_systematic
; 
 ? 
;
_space_group_IT_number 15
_symmetry_cell_setting monoclinic
_symmetry_Int_Tables_number 15
_symmetry_space_group_name_Hall '-C 2yc'
_symmetry_space_group_name_H-M 'C 1 2/c 1'
_atom_sites_solution_hydrogens geom
_atom_sites_solution_primary direct
_atom_sites_solution_secondary difmap
_audit_block_code FNG-PG-507-93
_audit_creation_date 2012-10-26
_audit_creation_method SHELXL-97
_audit_update_record
;
2016-03-16 deposited with the CCDC.
2016-04-05 downloaded from the CCDC.
;
_cell_angle_alpha 90.00
_cell_angle_beta 123.798(5)
_cell_angle_gamma 90.00
_cell_formula_units_Z 4
_cell_length_a 31.1458(8)
_cell_length_b 11.4130(12)
_cell_length_c 17.5198(14)
_cell_measurement_reflns_used 39374
_cell_measurement_temperature 100(2)
_cell_measurement_theta_max 33.0963
_cell_measurement_theta_min 2.6239
_cell_volume 5175.3(8)
_computing_cell_refinement 'DENZO (Bruker AXS, 2006)'
_computing_data_collection 'DATCOL (Bruker AXS, 2006)'
_computing_data_reduction 'DENZO (Bruker AXS, 2006)'
_computing_molecular_graphics 'XP 5.03,ShelXTL Program Suite(Siemens 1994)'
_computing_publication_material 'CIFTAB, (Sheldrick 2013'
_computing_structure_refinement 'SHELXL-97 (Sheldrick, 1997)'
_computing_structure_solution 'SHELXS-97 (Sheldrick, 1990)'
_diffrn_ambient_temperature 100(2)
_diffrn_detector_area_resol_mean 18.02
_diffrn_measured_fraction_theta_full 0.994
_diffrn_measured_fraction_theta_max 0.994
_diffrn_measurement_device_type 'Bruker AXS Enraf-Nonius KappaCCD'
_diffrn_measurement_method 'CCD \f- and \w-scans'
_diffrn_radiation_monochromator graphite
_diffrn_radiation_source '0.2 x 2mm^2^ focus rotating anode'
_diffrn_radiation_type MoK\a
_diffrn_radiation_wavelength 0.71073
_diffrn_reflns_av_R_equivalents 0.0539
_diffrn_reflns_av_sigmaI/netI 0.0565
_diffrn_reflns_limit_h_max 38
_diffrn_reflns_limit_h_min -47
_diffrn_reflns_limit_k_max 14
_diffrn_reflns_limit_k_min -17
_diffrn_reflns_limit_l_max 26
_diffrn_reflns_limit_l_min -25
_diffrn_reflns_number 36548
_diffrn_reflns_theta_full 33.13
_diffrn_reflns_theta_max 33.13
_diffrn_reflns_theta_min 2.64
_exptl_absorpt_coefficient_mu 0.500
_exptl_absorpt_correction_T_max 0.96497
_exptl_absorpt_correction_T_min 0.90550
_exptl_absorpt_correction_type gaussian
_exptl_absorpt_process_details 'SADABS (Bruker AXS, 2008)'
_exptl_crystal_colour black
_exptl_crystal_density_diffrn 1.160
_exptl_crystal_density_method 'not measured'
_exptl_crystal_description prism
_exptl_crystal_F_000 1848
_exptl_crystal_size_max 0.20
_exptl_crystal_size_mid 0.18
_exptl_crystal_size_min 0.08
_platon_squeeze_details
;
;
_refine_diff_density_max 0.926
_refine_diff_density_min -1.420
_refine_diff_density_rms 0.107
_refine_ls_extinction_method none
_refine_ls_goodness_of_fit_ref 1.074
_refine_ls_hydrogen_treatment constr
_refine_ls_matrix_type full
_refine_ls_number_parameters 258
_refine_ls_number_reflns 9805
_refine_ls_number_restraints 0
_refine_ls_restrained_S_all 1.074
_refine_ls_R_factor_all 0.0666
_refine_ls_R_factor_gt 0.0463
_refine_ls_shift/su_max 0.001
_refine_ls_shift/su_mean 0.000
_refine_ls_structure_factor_coef Fsqd
_refine_ls_weighting_details 'calc w=1/[\s^2^(Fo^2^)+(0.0578P)^2^+5.5895P] where P=(Fo^2^+2Fc^2^)/3'
_refine_ls_weighting_scheme calc
_refine_ls_wR_factor_gt 0.1144
_refine_ls_wR_factor_ref 0.1220
_reflns_number_gt 7645
_reflns_number_total 9805
_reflns_threshold_expression >2sigma(I)
_cod_data_source_file c6dt00091f2.cif
_cod_data_source_block 2
_cod_depositor_comments
;
The following automatic conversions were performed:

'_symmetry_cell_setting' value 'Monoclinic' changed to 'monoclinic'
according to
/usr/data/users/saulius/crontab/automatic-downloads/rss-feeds/RSC/lib/dictionaries/cif_core.dic
dictionary named 'cif_core.dic' version 2.4.2 from 2011-04-26.

'_exptl_absorpt_correction_type' value 'Gaussian' changed to
'gaussian' according to
/usr/data/users/saulius/crontab/automatic-downloads/rss-feeds/RSC/lib/dictionaries/cif_core.dic
dictionary named 'cif_core.dic' version 2.4.2 from 2011-04-26.

Automatic conversion script
Id: cif_fix_values 4268 2015-11-12 08:31:59Z antanas 

 Adding full bibliography for 7038948--7038953.cif.
;
_cod_original_cell_volume 5175.2(7)
_cod_original_sg_symbol_H-M 'C 2/c'
_cod_database_code 7038950

loop_
_symmetry_equiv_pos_as_xyz
'x, y, z'
'-x, y, -z+1/2'
'x+1/2, y+1/2, z'
'-x+1/2, y+1/2, -z+1/2'
'-x, -y, -z'
'x, -y, z-1/2'
'-x+1/2, -y+1/2, -z'
'x+1/2, -y+1/2, z-1/2'

loop_
_atom_site_label
_atom_site_type_symbol
_atom_site_fract_x
_atom_site_fract_y
_atom_site_fract_z
_atom_site_U_iso_or_equiv
_atom_site_adp_type
_atom_site_occupancy
_atom_site_symmetry_multiplicity
_atom_site_calc_flag
_atom_site_refinement_flags
_atom_site_disorder_assembly
_atom_site_disorder_group
O1 O 0.48313(6) 1.47103(13) 0.80061(10) 0.0159(3) Uani 0.50 1 d P A 1
N1 N 0.48313(6) 1.47103(13) 0.80061(10) 0.0159(3) Uani 0.50 1 d P A .
H1 H 0.4712 1.4808 0.8355 0.019 Uiso 0.50 1 calc PR . .
Ru Ru 0.5000 1.606752(17) 0.7500 0.01278(6) Uani 1 2 d S . .
Cl1 Cl 0.476003(19) 1.74359(4) 0.82312(3) 0.01750(9) Uani 1 1 d . A .
C2 C 0.49057(8) 1.36824(16) 0.77956(13) 0.0152(3) Uani 1 1 d . . .
C3 C 0.48232(8) 1.25926(17) 0.81205(13) 0.0174(4) Uani 1 1 d . A .
C4 C 0.46699(8) 1.25929(18) 0.87357(15) 0.0208(4) Uani 1 1 d . . .
H4 H 0.4600 1.3315 0.8917 0.025 Uiso 1 1 calc R A .
C5 C 0.46192(9) 1.1555(2) 0.90802(16) 0.0252(4) Uani 1 1 d . A .
H5 H 0.4524 1.1560 0.9510 0.030 Uiso 1 1 calc R . .
C6 C 0.47089(9) 1.05021(19) 0.87931(17) 0.0263(4) Uani 1 1 d . . .
H6 H 0.4672 0.9784 0.9025 0.032 Uiso 1 1 calc R A .
C7 C 0.48526(9) 1.04895(18) 0.81694(15) 0.0223(4) Uani 1 1 d . A .
H7 H 0.4907 0.9760 0.7976 0.027 Uiso 1 1 calc R . .
C8 C 0.49178(8) 1.15294(17) 0.78221(14) 0.0180(4) Uani 1 1 d . . .
P10 P 0.587896(19) 1.61149(4) 0.88210(3) 0.01496(10) Uani 1 1 d . A .
C11 C 0.59586(9) 1.49104(18) 0.95700(14) 0.0209(4) Uani 1 1 d . . .
C12 C 0.62249(10) 1.3892(2) 0.96447(17) 0.0299(5) Uani 1 1 d . A .
H12 H 0.6409 1.3841 0.9358 0.036 Uiso 1 1 calc R . .
C13 C 0.62195(11) 1.2942(2) 1.0147(2) 0.0416(7) Uani 1 1 d . . .
H13 H 0.6403 1.2246 1.0203 0.050 Uiso 1 1 calc R A .
C14 C 0.59517(11) 1.3006(3) 1.05599(19) 0.0446(8) Uani 1 1 d . A .
H14 H 0.5951 1.2358 1.0900 0.053 Uiso 1 1 calc R . .
C15 C 0.56842(11) 1.4011(3) 1.04796(17) 0.0407(7) Uani 1 1 d . . .
H15 H 0.5500 1.4051 1.0765 0.049 Uiso 1 1 calc R A .
C16 C 0.56811(10) 1.4965(2) 0.99872(15) 0.0290(5) Uani 1 1 d . A .
H16 H 0.5493 1.5652 0.9931 0.035 Uiso 1 1 calc R . .
C21 C 0.64094(8) 1.58962(17) 0.86708(14) 0.0182(4) Uani 1 1 d . . .
C22 C 0.63209(10) 1.5462(3) 0.78601(17) 0.0355(6) Uani 1 1 d . A .
H22 H 0.5977 1.5328 0.7354 0.043 Uiso 1 1 calc R . .
C23 C 0.67301(11) 1.5219(3) 0.7776(2) 0.0444(7) Uani 1 1 d . . .
H23 H 0.6664 1.4916 0.7215 0.053 Uiso 1 1 calc R A .
C24 C 0.72312(10) 1.5417(3) 0.85014(18) 0.0345(6) Uani 1 1 d . A .
H24 H 0.7510 1.5248 0.8441 0.041 Uiso 1 1 calc R . .
C25 C 0.73291(10) 1.5862(3) 0.93173(18) 0.0366(6) Uani 1 1 d . . .
H25 H 0.7675 1.5997 0.9819 0.044 Uiso 1 1 calc R A .
C26 C 0.69194(9) 1.6112(2) 0.94017(16) 0.0311(5) Uani 1 1 d . A .
H26 H 0.6987 1.6431 0.9959 0.037 Uiso 1 1 calc R . .
C31 C 0.60801(8) 1.74180(18) 0.95445(13) 0.0186(4) Uani 1 1 d . . .
C32 C 0.59554(9) 1.85070(19) 0.91268(16) 0.0253(4) Uani 1 1 d . A .
H32 H 0.5760 1.8561 0.8476 0.030 Uiso 1 1 calc R . .
C33 C 0.61135(10) 1.9519(2) 0.96518(18) 0.0313(5) Uani 1 1 d . . .
H33 H 0.6027 2.0263 0.9360 0.038 Uiso 1 1 calc R A .
C34 C 0.63967(9) 1.9451(2) 1.06018(18) 0.0317(5) Uani 1 1 d . A .
H34 H 0.6501 2.0146 1.0959 0.038 Uiso 1 1 calc R . .
C35 C 0.65269(9) 1.8372(2) 1.10271(16) 0.0308(5) Uani 1 1 d . . .
H35 H 0.6724 1.8324 1.1678 0.037 Uiso 1 1 calc R A .
C36 C 0.63697(9) 1.7351(2) 1.05014(15) 0.0254(4) Uani 1 1 d . A .
H36 H 0.6460 1.6608 1.0795 0.031 Uiso 1 1 calc R . .

loop_
_atom_site_aniso_label
_atom_site_aniso_U_11
_atom_site_aniso_U_22
_atom_site_aniso_U_33
_atom_site_aniso_U_23
_atom_site_aniso_U_13
_atom_site_aniso_U_12
O1 0.0178(7) 0.0139(6) 0.0164(6) -0.0011(5) 0.0097(6) 0.0004(5)
N1 0.0178(7) 0.0139(6) 0.0164(6) -0.0011(5) 0.0097(6) 0.0004(5)
Ru 0.01490(11) 0.01056(9) 0.01268(9) 0.000 0.00755(8) 0.000
Cl1 0.0220(2) 0.01456(19) 0.0195(2) -0.00160(15) 0.01373(19) 0.00074(16)
C2 0.0154(9) 0.0134(8) 0.0163(8) 0.0001(6) 0.0086(7) 0.0006(6)
C3 0.0183(9) 0.0140(8) 0.0195(8) 0.0019(6) 0.0102(8) -0.0004(7)
C4 0.0227(10) 0.0173(9) 0.0256(9) 0.0019(7) 0.0155(9) 0.0008(7)
C5 0.0258(11) 0.0244(10) 0.0290(11) 0.0054(8) 0.0175(10) -0.0011(8)
C6 0.0273(12) 0.0199(10) 0.0332(11) 0.0087(8) 0.0178(10) 0.0014(8)
C7 0.0233(10) 0.0153(9) 0.0270(10) 0.0030(7) 0.0131(9) 0.0006(7)
C8 0.0147(9) 0.0155(8) 0.0215(9) 0.0024(7) 0.0087(8) 0.0010(7)
P10 0.0150(2) 0.0152(2) 0.0134(2) -0.00048(16) 0.00715(18) -0.00034(17)
C11 0.0201(10) 0.0219(9) 0.0149(8) 0.0035(7) 0.0062(8) -0.0024(7)
C12 0.0286(12) 0.0220(10) 0.0315(11) 0.0051(9) 0.0120(10) 0.0016(9)
C13 0.0356(15) 0.0258(12) 0.0428(15) 0.0136(11) 0.0090(12) 0.0004(10)
C14 0.0382(15) 0.0425(15) 0.0328(13) 0.0196(11) 0.0071(12) -0.0125(12)
C15 0.0359(14) 0.0583(18) 0.0221(11) 0.0129(11) 0.0125(11) -0.0118(13)
C16 0.0295(12) 0.0390(13) 0.0186(9) 0.0040(8) 0.0134(9) -0.0038(10)
C21 0.0163(9) 0.0206(9) 0.0178(8) 0.0008(7) 0.0096(7) 0.0016(7)
C22 0.0200(11) 0.0578(17) 0.0278(11) -0.0149(11) 0.0127(10) -0.0005(11)
C23 0.0249(13) 0.076(2) 0.0335(13) -0.0241(14) 0.0167(11) -0.0044(13)
C24 0.0199(11) 0.0508(16) 0.0369(13) -0.0077(11) 0.0184(11) 0.0003(11)
C25 0.0171(11) 0.0584(17) 0.0291(12) -0.0067(11) 0.0097(10) -0.0018(11)
C26 0.0211(11) 0.0481(15) 0.0209(10) -0.0056(10) 0.0096(9) -0.0017(10)
C31 0.0163(9) 0.0204(9) 0.0165(8) -0.0051(7) 0.0075(7) -0.0015(7)
C32 0.0243(11) 0.0211(10) 0.0236(10) -0.0052(8) 0.0091(9) -0.0026(8)
C33 0.0255(12) 0.0210(10) 0.0366(12) -0.0085(9) 0.0107(10) -0.0039(9)
C34 0.0220(11) 0.0326(12) 0.0356(12) -0.0196(10) 0.0130(10) -0.0070(9)
C35 0.0230(11) 0.0423(14) 0.0227(10) -0.0143(10) 0.0098(9) -0.0063(10)
C36 0.0228(11) 0.0294(11) 0.0197(9) -0.0046(8) 0.0091(9) -0.0013(9)

loop_
_atom_type_symbol
_atom_type_description
_atom_type_scat_dispersion_real
_atom_type_scat_dispersion_imag
_atom_type_scat_source
C C 0.0033 0.0016 'International Tables Vol C Tables 4.2.6.8 and 6.1.1.4'
H H 0.0000 0.0000 'International Tables Vol C Tables 4.2.6.8 and 6.1.1.4'
N N 0.0061 0.0033 'International Tables Vol C Tables 4.2.6.8 and 6.1.1.4'
O O 0.0106 0.0060 'International Tables Vol C Tables 4.2.6.8 and 6.1.1.4'
P P 0.1023 0.0942 'International Tables Vol C Tables 4.2.6.8 and 6.1.1.4'
Cl Cl 0.1484 0.1585 'International Tables Vol C Tables 4.2.6.8 and 6.1.1.4'
Ru Ru -1.2594 0.8363 'International Tables Vol C Tables 4.2.6.8 and 6.1.1.4'

loop_
_exptl_crystal_face_index_h
_exptl_crystal_face_index_k
_exptl_crystal_face_index_l
_exptl_crystal_face_perp_dist
0.00 0.00 1.00 0.0400
0.00 0.00 -1.00 0.0400
0.00 1.00 0.00 0.1000
0.00 -1.00 0.00 0.1000
-1.00 0.00 0.00 0.1000
1.00 0.00 0.00 0.0800
-3.00 -1.00 0.00 0.0950
3.00 2.00 0.00 0.0900

loop_
_geom_angle_atom_site_label_1
_geom_angle_atom_site_label_2
_geom_angle_atom_site_label_3
_geom_angle
_geom_angle_site_symmetry_1
_geom_angle_site_symmetry_3
C2 O1 Ru 116.48(12) . .
N1 Ru O1 0.00(5) 2_656 2_656
N1 Ru O1 78.13(8) 2_656 .
O1 Ru O1 78.13(8) 2_656 .
N1 Ru Cl1 169.90(4) 2_656 .
O1 Ru Cl1 169.90(4) 2_656 .
O1 Ru Cl1 91.77(4) . .
N1 Ru Cl1 91.77(4) 2_656 2_656
O1 Ru Cl1 91.77(4) 2_656 2_656
O1 Ru Cl1 169.90(4) . 2_656
Cl1 Ru Cl1 98.33(2) . 2_656
N1 Ru P10 90.28(5) 2_656 .
O1 Ru P10 90.28(5) 2_656 .
O1 Ru P10 91.71(5) . .
Cl1 Ru P10 89.855(17) . .
Cl1 Ru P10 88.464(18) 2_656 .
N1 Ru P10 91.71(5) 2_656 2_656
O1 Ru P10 91.71(5) 2_656 2_656
O1 Ru P10 90.28(5) . 2_656
Cl1 Ru P10 88.462(18) . 2_656
Cl1 Ru P10 89.854(18) 2_656 2_656
P10 Ru P10 177.43(3) . 2_656
O1 C2 C2 114.45(11) . 2_656
O1 C2 C3 124.71(17) . .
C2 C2 C3 120.82(11) 2_656 .
C4 C3 C8 120.96(18) . .
C4 C3 C2 120.86(18) . .
C8 C3 C2 118.15(17) . .
C5 C4 C3 120.5(2) . .
C4 C5 C6 119.3(2) . .
C5 C6 C7 120.7(2) . .
C6 C7 C8 121.4(2) . .
C7 C8 C3 117.12(18) . .
C7 C8 C8 121.91(12) . 2_656
C3 C8 C8 120.96(11) . 2_656
C11 P10 C31 104.98(10) . .
C11 P10 C21 103.24(10) . .
C31 P10 C21 102.87(10) . .
C11 P10 Ru 107.58(7) . .
C31 P10 Ru 116.95(7) . .
C21 P10 Ru 119.56(7) . .
C12 C11 C16 119.6(2) . .
C12 C11 P10 122.27(18) . .
C16 C11 P10 117.62(17) . .
C11 C12 C13 119.3(3) . .
C14 C13 C12 120.7(3) . .
C13 C14 C15 120.0(2) . .
C14 C15 C16 120.8(3) . .
C15 C16 C11 119.6(3) . .
C22 C21 C26 118.7(2) . .
C22 C21 P10 121.20(17) . .
C26 C21 P10 120.02(16) . .
C21 C22 C23 120.7(2) . .
C24 C23 C22 120.3(2) . .
C23 C24 C25 120.0(2) . .
C24 C25 C26 119.8(2) . .
C25 C26 C21 120.4(2) . .
C32 C31 C36 119.22(19) . .
C32 C31 P10 118.55(15) . .
C36 C31 P10 122.20(17) . .
C31 C32 C33 120.4(2) . .
C32 C33 C34 120.3(2) . .
C35 C34 C33 119.9(2) . .
C34 C35 C36 120.0(2) . .
C35 C36 C31 120.2(2) . .

loop_
_geom_bond_atom_site_label_1
_geom_bond_atom_site_label_2
_geom_bond_distance
_geom_bond_site_symmetry_2
O1 C2 1.289(2) .
O1 Ru 1.9950(15) .
Ru N1 1.9950(15) 2_656
Ru O1 1.9950(15) 2_656
Ru Cl1 2.3882(5) .
Ru Cl1 2.3882(5) 2_656
Ru P10 2.4093(5) .
Ru P10 2.4094(5) 2_656
C2 C2 1.447(4) 2_656
C2 C3 1.449(3) .
C3 C4 1.401(3) .
C3 C8 1.416(3) .
C4 C5 1.378(3) .
C5 C6 1.390(3) .
C6 C7 1.392(3) .
C7 C8 1.399(3) .
C8 C8 1.476(4) 2_656
P10 C11 1.820(2) .
P10 C31 1.824(2) .
P10 C21 1.829(2) .
C11 C12 1.391(3) .
C11 C16 1.410(3) .
C12 C13 1.403(3) .
C13 C14 1.376(5) .
C14 C15 1.378(5) .
C15 C16 1.386(3) .
C21 C22 1.380(3) .
C21 C26 1.400(3) .
C22 C23 1.390(3) .
C23 C24 1.377(4) .
C24 C25 1.382(4) .
C25 C26 1.393(3) .
C31 C32 1.384(3) .
C31 C36 1.395(3) .
C32 C33 1.385(3) .
C33 C34 1.386(4) .
C34 C35 1.378(4) .
C35 C36 1.394(3) .

loop_
_platon_squeeze_void_nr
_platon_squeeze_void_average_x
_platon_squeeze_void_average_y
_platon_squeeze_void_average_z
_platon_squeeze_void_volume
_platon_squeeze_void_count_electrons
_platon_squeeze_void_content
1 0.250 -0.119 0.168 757 146 ' '
2 0.750 -0.115 0.398 757 146 ' '
